data_1576994
loop_
_publ_author_name
'Hidalgo, Nereida'
'Southwell, Kendal W.'
'Donnelly, Ryan S.'
'Mercado, Brandon Q.'
'Krajewski, Sebastian M.'
'Wang, Xiaoping'
'Holland, Patrick L.'

_publ_section_title
;
 Alkali metal cation effects for rapid C-H activation by iron(0)
 complexes.
;
_journal_issue 20
_journal_name_full 'Chemical science'
_journal_page_first 10061
_journal_page_last 10066
_journal_paper_doi 10.1039/d6sc01470d
_journal_volume 17
_journal_year 2026
_chemical_formula_moiety 'C70 H94 Fe2 N4 Rb2'
_chemical_formula_sum 'C70 H94 Fe2 N4 Rb2'
_chemical_formula_weight 1274.13
_space_group_crystal_system triclinic
_space_group_IT_number 2
_space_group_name_Hall '-P 1'
_space_group_name_H-M_alt 'P -1'
_atom_sites_solution_hydrogens mixed
_atom_sites_solution_primary dual
_audit_creation_date 2025-10-07
_audit_creation_method
;
Olex2 1.5
(compiled 2025.07.13 svn.rb7424aed for OlexSys, GUI svn.r7314)
;
_audit_update_record
;
2025-12-16 deposited with the CCDC.	2026-03-31 downloaded from the CCDC.
;
_cell_angle_alpha 66.204(4)
_cell_angle_beta 66.310(4)
_cell_angle_gamma 62.018(4)
_cell_formula_units_Z 1
_cell_length_a 12.3100(4)
_cell_length_b 12.4451(4)
_cell_length_c 13.6698(6)
_cell_measurement_reflns_used 16112
_cell_measurement_temperature 99.98(16)
_cell_measurement_theta_max 30.0510
_cell_measurement_theta_min 3.1940
_cell_volume 1632.61(13)
_computing_cell_refinement 'CrysAlisPro 1.171.44.85 (Rigaku OD, 2024)'
_computing_data_collection 'CrysAlisPro system (CCD 43.112a 64-bit (release 01-03-2024))'
_computing_data_reduction 'CrysAlisPro 1.171.44.85 (Rigaku OD, 2024)'
_computing_molecular_graphics 'Olex2 1.5 (Dolomanov et al., 2009)'
_computing_publication_material 'Olex2 1.5 (Dolomanov et al., 2009)'
_computing_structure_refinement 'SHELXL 2019/3 (Sheldrick, 2015)'
_computing_structure_solution 'SHELXT 2018/2 (Sheldrick, 2018)'
_diffrn_ambient_environment N~2~
_diffrn_ambient_temperature 99.98(16)
_diffrn_detector 'Hybrid Pixel Array Detector'
_diffrn_detector_area_resol_mean 5.8140
_diffrn_measured_fraction_theta_full 0.998
_diffrn_measured_fraction_theta_max 0.855
_diffrn_measurement_details
;
List of Runs (angles in degrees, time in seconds):

  # Type    Start    End  Width  t~exp~   \w     \q     \k     \f   Frames
#--------------------------------------------------------------------------
  1  \w     22.00  89.00   0.50   18.20    --    2.00  72.00 120.00  134
  2  \w    -28.00  19.00   0.50   18.20    --    2.00  72.00 120.00   94
  3  \w    -21.00  79.00   0.50   18.20    --    2.00  57.00 -60.00  200
  4  \w    -33.00   6.00   0.50   18.20    --   -2.40  28.00 -11.88   78
  5  \w    -33.00  72.00   0.50   18.20    --   -2.40  26.00  59.90  210
  6  \w    -33.00  24.00   0.50   18.20    --   -2.40  72.00  60.00  114
  7  \w    -33.00  87.00   0.50   18.20    --   -2.40  28.00-139.26  240
  8  \w     54.00  87.00   0.50   18.20    --   -2.40  72.00-120.00   66
  9  \w    -33.00  32.00   0.50   18.20    --   -2.40  72.00-120.00  130
 10  \w     40.00  86.00   0.50   18.20    --   -2.40  28.00 -11.88   92
 11  \w     47.00  86.00   0.50   18.20    --   -2.40  27.00 167.27   78
 12  \w    -34.00  42.00   0.50   18.20    --   -2.40  27.00 167.27  152
;
_diffrn_measurement_device 'four-circle diffractometer'
_diffrn_measurement_device_type 'XtaLAB AFC12 (RCD3): Kappa single'
_diffrn_measurement_method '\w scans'
_diffrn_orient_matrix_type 'CrysAlisPro convention (1999,Acta A55,543-557)'
_diffrn_orient_matrix_UB_11 -0.0338187000
_diffrn_orient_matrix_UB_12 0.0608467000
_diffrn_orient_matrix_UB_13 0.0094244000
_diffrn_orient_matrix_UB_21 -0.0183887000
_diffrn_orient_matrix_UB_22 -0.0278509000
_diffrn_orient_matrix_UB_23 0.0577068000
_diffrn_orient_matrix_UB_31 0.0556039000
_diffrn_orient_matrix_UB_32 -0.0020453000
_diffrn_orient_matrix_UB_33 0.0060140000
_diffrn_radiation_monochromator mirror
_diffrn_radiation_probe x-ray
_diffrn_radiation_type 'Mo K\a'
_diffrn_radiation_wavelength 0.71073
_diffrn_reflns_av_R_equivalents 0.0992
_diffrn_reflns_av_unetI/netI 0.0772
_diffrn_reflns_Laue_measured_fraction_full 0.998
_diffrn_reflns_Laue_measured_fraction_max 0.855
_diffrn_reflns_limit_h_max 16
_diffrn_reflns_limit_h_min -16
_diffrn_reflns_limit_k_max 16
_diffrn_reflns_limit_k_min -16
_diffrn_reflns_limit_l_max 19
_diffrn_reflns_limit_l_min -18
_diffrn_reflns_number 44303
_diffrn_reflns_point_group_measured_fraction_full 0.998
_diffrn_reflns_point_group_measured_fraction_max 0.855
_diffrn_reflns_theta_full 25.242
_diffrn_reflns_theta_max 30.242
_diffrn_reflns_theta_min 2.876
_diffrn_source 'Rotating-anode X-ray tube'
_diffrn_source_type 'Rigaku (Mo) X-ray Source'
_exptl_absorpt_coefficient_mu 1.968
_exptl_absorpt_correction_T_max 1.00000
_exptl_absorpt_correction_T_min 0.68445
_exptl_absorpt_correction_type multi-scan
_exptl_absorpt_process_details
;
CrysAlisPro 1.171.44.85 (Rigaku Oxford Diffraction, 2024)
Empirical absorption correction using spherical harmonics,
implemented in SCALE3 ABSPACK scaling algorithm.
;
_exptl_crystal_colour red
_exptl_crystal_colour_primary red
_exptl_crystal_density_diffrn 1.296
_exptl_crystal_description block
_exptl_crystal_F_000 668
_exptl_crystal_size_max 0.11
_exptl_crystal_size_mid 0.1
_exptl_crystal_size_min 0.09
_refine_diff_density_max 1.123
_refine_diff_density_min -0.803
_refine_diff_density_rms 0.128
_refine_ls_extinction_coef 0.0043(10)
_refine_ls_extinction_expression Fc^*^=kFc[1+0.001xFc^2^\l^3^/sin(2\q)]^-1/4^
_refine_ls_extinction_method 'SHELXL-2019/2 (Sheldrick 2019)'
_refine_ls_goodness_of_fit_ref 1.212
_refine_ls_hydrogen_treatment mixed
_refine_ls_matrix_type full
_refine_ls_number_parameters 367
_refine_ls_number_reflns 8336
_refine_ls_number_restraints 0
_refine_ls_restrained_S_all 1.212
_refine_ls_R_factor_all 0.0935
_refine_ls_R_factor_gt 0.0626
_refine_ls_shift/su_max 0.000
_refine_ls_shift/su_mean 0.000
_refine_ls_structure_factor_coef Fsqd
_refine_ls_weighting_details 'w=1/[\s^2^(Fo^2^)+(0.0281P)^2^+7.4452P] where P=(Fo^2^+2Fc^2^)/3'
_refine_ls_weighting_scheme calc
_refine_ls_wR_factor_gt 0.1535
_refine_ls_wR_factor_ref 0.1610
_reflns_Friedel_coverage 0.000
_reflns_number_gt 6160
_reflns_number_total 8336
_reflns_threshold_expression 'I > 2\s(I)'
_cod_data_source_file d6sc01470d2.cif
_cod_data_source_block 007c-24010
_cod_depositor_comments 'Adding full bibliography for 1576987--1576994.cif.'
_cod_database_code 1576994
_shelx_shelxl_version_number 2019/3
_chemical_oxdiff_formula 'Fe C N Rb H'
_shelx_space_group_comment
;
The symmetry employed for this shelxl refinement is uniquely defined
by the following loop, which should always be used as a source of
symmetry information in preference to the above space-group names.
They are only intended as comments.
;
_shelx_estimated_absorpt_t_max 0.843
_shelx_estimated_absorpt_t_min 0.813
_diffrn_oxdiff_digest_od_ed
;

;
_olex2_refinement_description
;
1. Fixed Uiso
 At 1.2 times of:
  All C(H) groups
 At 1.5 times of:
  All C(H,H,H) groups
2.a Ternary CH refined with riding coordinates:
 C33(H33), C18(H18), C30(H30), C21(H21)
2.b Aromatic/amide H refined with riding coordinates:
 C16(H16), C14(H14), C28(H28), C11(H11), C26(H26), C15(H15), C2(H2), C27(H27),
 C7(H7), C10(H10), C8(H8), C9(H9)
2.c Idealised Me refined as rotating group:
 C31(H31A,H31B,H31C), C4(H4A,H4B,H4C), C19(H19A,H19B,H19C), C35(H35A,H35B,
 H35C), C34(H34A,H34B,H34C), C20(H20A,H20B,H20C), C32(H32A,H32B,H32C), C5(H5A,
 H5B,H5C), C23(H23A,H23B,H23C), C22(H22A,H22B,H22C)
;
_olex2_submission_special_instructions 'No special instructions were received'
_oxdiff_exptl_absorpt_empirical_details
;
Empirical correction (ABSPACK) includes:
- Absorption correction using spherical harmonics
- Frame scaling
;
_oxdiff_exptl_absorpt_empirical_full_max 3.129
_oxdiff_exptl_absorpt_empirical_full_min 0.249

loop_
_space_group_symop_operation_xyz
'x, y, z'
'-x, -y, -z'

loop_
_atom_site_label
_atom_site_type_symbol
_atom_site_fract_x
_atom_site_fract_y
_atom_site_fract_z
_atom_site_U_iso_or_equiv
_atom_site_adp_type
_atom_site_occupancy
_atom_site_site_symmetry_order
_atom_site_calc_flag
_atom_site_refinement_flags_posn
_atom_site_refinement_flags_adp
_atom_site_refinement_flags_occupancy
_atom_site_disorder_assembly
_atom_site_disorder_group
Rb1 Rb 0.57878(5) 0.28027(4) 0.03642(4) 0.02401(15) Uani 1 1 d . . . . .
Fe1 Fe 0.32920(6) 0.50347(6) 0.21166(5) 0.01537(16) Uani 1 1 d . . . . .
N2 N 0.3223(4) 0.3539(3) 0.3435(3) 0.0165(7) Uani 1 1 d . . . . .
N1 N 0.2790(3) 0.6151(3) 0.3090(3) 0.0161(7) Uani 1 1 d . . . . .
C25 C 0.3516(4) 0.1849(4) 0.2746(3) 0.0174(9) Uani 1 1 d . . . . .
C12 C 0.3022(4) 0.7294(4) 0.2442(3) 0.0168(8) Uani 1 1 d . . . . .
C16 C 0.4560(5) 0.8300(4) 0.1339(4) 0.0214(9) Uani 1 1 d . . . . .
H16 H 0.540149 0.828716 0.112122 0.026 Uiso 1 1 calc R U . . .
C17 C 0.4274(4) 0.7258(4) 0.2126(4) 0.0181(9) Uani 1 1 d . . . . .
C13 C 0.2055(4) 0.8393(4) 0.2004(4) 0.0187(9) Uani 1 1 d . . . . .
C6 C 0.1840(4) 0.5719(4) 0.1379(4) 0.0206(9) Uani 1 1 d . . . . .
C33 C 0.2135(5) 0.2399(4) 0.2689(4) 0.0231(10) Uani 1 1 d . . . . .
H33 H 0.167399 0.316086 0.298104 0.028 Uiso 1 1 calc R U . . .
C14 C 0.2405(4) 0.9405(4) 0.1213(4) 0.0204(9) Uani 1 1 d . . . . .
H14 H 0.177336 1.014251 0.090778 0.025 Uiso 1 1 calc R U . . .
C29 C 0.5246(4) 0.1729(4) 0.3270(3) 0.0185(9) Uani 1 1 d . . . . .
C24 C 0.3972(4) 0.2343(4) 0.3173(3) 0.0169(9) Uani 1 1 d . . . . .
C18 C 0.0661(4) 0.8537(4) 0.2389(4) 0.0214(9) Uani 1 1 d . . . . .
H18 H 0.059940 0.770189 0.286905 0.026 Uiso 1 1 calc R U . . .
C3 C 0.2602(4) 0.3613(4) 0.4470(4) 0.0170(9) Uani 1 1 d . . . . .
C28 C 0.6035(5) 0.0670(4) 0.2871(4) 0.0221(10) Uani 1 1 d . . . . .
H28 H 0.689261 0.026477 0.291954 0.026 Uiso 1 1 calc R U . . .
C11 C 0.0608(5) 0.5840(5) 0.2113(4) 0.0250(10) Uani 1 1 d . . . . .
H11 H 0.051094 0.563712 0.288487 0.030 Uiso 1 1 calc R U . . .
C30 C 0.5764(4) 0.2202(4) 0.3790(4) 0.0191(9) Uani 1 1 d . . . . .
H30 H 0.505543 0.293252 0.406729 0.023 Uiso 1 1 calc R U . . .
C26 C 0.4343(5) 0.0768(4) 0.2353(4) 0.0208(9) Uani 1 1 d . . . . .
H26 H 0.403559 0.043160 0.205090 0.025 Uiso 1 1 calc R U . . .
C21 C 0.5295(4) 0.6151(4) 0.2655(4) 0.0212(9) Uani 1 1 d . . . . .
H21 H 0.508793 0.538053 0.289386 0.025 Uiso 1 1 calc R U . . .
C15 C 0.3634(5) 0.9353(4) 0.0871(4) 0.0233(10) Uani 1 1 d . . . . .
H15 H 0.385381 1.003610 0.031487 0.028 Uiso 1 1 calc R U . . .
C2 C 0.2087(4) 0.4728(4) 0.4792(4) 0.0193(9) Uani 1 1 d . . . . .
H2 H 0.156108 0.469543 0.552851 0.023 Uiso 1 1 calc R U . . .
C1 C 0.2242(4) 0.5905(4) 0.4168(4) 0.0178(9) Uani 1 1 d . . . . .
C31 C 0.6245(5) 0.1161(5) 0.4780(4) 0.0247(10) Uani 1 1 d . . . . .
H31A H 0.554653 0.089486 0.532771 0.037 Uiso 1 1 calc R U . . .
H31B H 0.655081 0.148907 0.511916 0.037 Uiso 1 1 calc R U . . .
H31C H 0.694427 0.043796 0.452216 0.037 Uiso 1 1 calc R U . . .
C27 C 0.5608(5) 0.0191(4) 0.2405(4) 0.0226(10) Uani 1 1 d . . . . .
H27 H 0.616972 -0.052354 0.212270 0.027 Uiso 1 1 calc R U . . .
C7 C 0.1888(5) 0.6045(5) 0.0253(4) 0.0237(10) Uani 1 1 d . . . . .
H7 H 0.269059 0.596596 -0.027828 0.028 Uiso 1 1 calc R U . . .
C4 C 0.1761(5) 0.6850(4) 0.4810(4) 0.0258(10) Uani 1 1 d . . . . .
H4A H 0.209669 0.752483 0.435704 0.039 Uiso 1 1 calc R U . . .
H4B H 0.204505 0.642972 0.549080 0.039 Uiso 1 1 calc R U . . .
H4C H 0.082670 0.721078 0.499899 0.039 Uiso 1 1 calc R U . . .
C19 C -0.0119(5) 0.9494(5) 0.3083(4) 0.0296(11) Uani 1 1 d . . . . .
H19A H 0.019717 0.919133 0.373611 0.044 Uiso 1 1 calc R U . . .
H19B H -0.101816 0.959252 0.332140 0.044 Uiso 1 1 calc R U . . .
H19C H -0.003634 1.030916 0.263679 0.044 Uiso 1 1 calc R U . . .
C35 C 0.1465(5) 0.1458(5) 0.3411(5) 0.0315(12) Uani 1 1 d . . . . .
H35A H 0.189509 0.070451 0.313587 0.047 Uiso 1 1 calc R U . . .
H35B H 0.057383 0.184963 0.338119 0.047 Uiso 1 1 calc R U . . .
H35C H 0.149621 0.121878 0.417854 0.047 Uiso 1 1 calc R U . . .
C34 C 0.2038(6) 0.2813(5) 0.1498(4) 0.0325(12) Uani 1 1 d . . . . .
H34A H 0.249797 0.338762 0.102872 0.049 Uiso 1 1 calc R U . . .
H34B H 0.113982 0.324764 0.148869 0.049 Uiso 1 1 calc R U . . .
H34C H 0.241467 0.207030 0.121653 0.049 Uiso 1 1 calc R U . . .
C20 C 0.0084(5) 0.8957(5) 0.1436(5) 0.0309(11) Uani 1 1 d . . . . .
H20A H 0.011223 0.978715 0.096856 0.046 Uiso 1 1 calc R U . . .
H20B H -0.080339 0.900919 0.173328 0.046 Uiso 1 1 calc R U . . .
H20C H 0.057209 0.834385 0.099258 0.046 Uiso 1 1 calc R U . . .
C32 C 0.6835(5) 0.2651(5) 0.2943(4) 0.0261(10) Uani 1 1 d . . . . .
H32A H 0.751860 0.195823 0.263072 0.039 Uiso 1 1 calc R U . . .
H32B H 0.717106 0.291974 0.330613 0.039 Uiso 1 1 calc R U . . .
H32C H 0.650121 0.336196 0.234737 0.039 Uiso 1 1 calc R U . . .
C10 C -0.0463(5) 0.6240(5) 0.1756(4) 0.0303(11) Uani 1 1 d . . . . .
H10 H -0.126463 0.628808 0.228043 0.036 Uiso 1 1 calc R U . . .
C8 C 0.0813(5) 0.6480(6) -0.0122(4) 0.0345(13) Uani 1 1 d . . . . .
H8 H 0.089075 0.671313 -0.089300 0.041 Uiso 1 1 calc R U . . .
C5 C 0.2437(5) 0.2448(4) 0.5371(4) 0.0277(11) Uani 1 1 d . . . . .
H5A H 0.218721 0.199957 0.510122 0.042 Uiso 1 1 calc R U . . .
H5B H 0.177282 0.269884 0.602404 0.042 Uiso 1 1 calc R U . . .
H5C H 0.324275 0.189214 0.557240 0.042 Uiso 1 1 calc R U . . .
C23 C 0.5283(6) 0.6361(5) 0.3684(5) 0.0362(13) Uani 1 1 d . . . . .
H23A H 0.546120 0.712517 0.347417 0.054 Uiso 1 1 calc R U . . .
H23B H 0.593686 0.563367 0.402390 0.054 Uiso 1 1 calc R U . . .
H23C H 0.444352 0.645858 0.421519 0.054 Uiso 1 1 calc R U . . .
C22 C 0.6621(5) 0.5897(5) 0.1879(5) 0.0323(12) Uani 1 1 d . . . . .
H22A H 0.662577 0.579458 0.120358 0.048 Uiso 1 1 calc R U . . .
H22B H 0.722062 0.512439 0.224398 0.048 Uiso 1 1 calc R U . . .
H22C H 0.687795 0.660854 0.168753 0.048 Uiso 1 1 calc R U . . .
C9 C -0.0364(5) 0.6570(6) 0.0634(5) 0.0367(13) Uani 1 1 d . . . . .
H9 H -0.109710 0.685560 0.038587 0.044 Uiso 1 1 calc R U . . .
H H 0.473(5) 0.485(5) 0.132(4) 0.017(12) Uiso 1 1 d . . . . .

loop_
_atom_site_aniso_label
_atom_site_aniso_U_11
_atom_site_aniso_U_22
_atom_site_aniso_U_33
_atom_site_aniso_U_23
_atom_site_aniso_U_13
_atom_site_aniso_U_12
Rb1 0.0363(3) 0.0204(2) 0.0139(2) -0.00339(16) -0.00252(18) -0.01355(19)
Fe1 0.0191(3) 0.0153(3) 0.0109(3) -0.0026(2) -0.0022(2) -0.0079(2)
N2 0.0206(18) 0.0148(17) 0.0145(17) -0.0036(13) -0.0048(14) -0.0068(14)
N1 0.0159(17) 0.0151(17) 0.0162(17) -0.0043(14) -0.0045(14) -0.0044(14)
C25 0.024(2) 0.015(2) 0.0092(18) 0.0004(15) -0.0015(16) -0.0099(17)
C12 0.020(2) 0.019(2) 0.0136(19) -0.0080(16) -0.0032(16) -0.0072(17)
C16 0.023(2) 0.024(2) 0.021(2) -0.0075(18) -0.0027(18) -0.0125(19)
C17 0.020(2) 0.021(2) 0.016(2) -0.0082(17) -0.0018(17) -0.0086(17)
C13 0.025(2) 0.016(2) 0.0142(19) -0.0050(16) -0.0033(17) -0.0076(17)
C6 0.024(2) 0.021(2) 0.019(2) -0.0052(17) -0.0071(18) -0.0090(18)
C33 0.030(3) 0.021(2) 0.023(2) -0.0067(18) -0.0108(19) -0.0082(19)
C14 0.023(2) 0.018(2) 0.020(2) -0.0038(17) -0.0035(18) -0.0108(18)
C29 0.025(2) 0.015(2) 0.0105(18) 0.0002(15) -0.0036(17) -0.0075(17)
C24 0.021(2) 0.015(2) 0.0125(19) -0.0033(15) -0.0010(16) -0.0084(17)
C18 0.021(2) 0.018(2) 0.022(2) -0.0026(17) -0.0062(18) -0.0061(18)
C3 0.019(2) 0.018(2) 0.0152(19) -0.0027(16) -0.0040(16) -0.0095(17)
C28 0.024(2) 0.019(2) 0.017(2) -0.0028(17) -0.0042(18) -0.0057(18)
C11 0.031(3) 0.028(2) 0.018(2) -0.0053(18) -0.0043(19) -0.015(2)
C30 0.022(2) 0.017(2) 0.019(2) -0.0031(17) -0.0066(17) -0.0082(17)
C26 0.031(2) 0.019(2) 0.015(2) -0.0042(17) -0.0059(18) -0.0117(19)
C21 0.020(2) 0.019(2) 0.023(2) -0.0037(18) -0.0070(18) -0.0072(18)
C15 0.032(3) 0.019(2) 0.019(2) -0.0047(17) -0.0008(19) -0.015(2)
C2 0.020(2) 0.021(2) 0.0142(19) -0.0042(17) -0.0009(17) -0.0086(18)
C1 0.016(2) 0.018(2) 0.017(2) -0.0058(16) -0.0034(16) -0.0037(16)
C31 0.031(3) 0.027(2) 0.018(2) -0.0035(19) -0.0078(19) -0.013(2)
C27 0.030(3) 0.018(2) 0.015(2) -0.0063(17) 0.0007(18) -0.0093(19)
C7 0.024(2) 0.031(3) 0.019(2) -0.0061(19) -0.0030(18) -0.015(2)
C4 0.039(3) 0.022(2) 0.016(2) -0.0066(18) -0.003(2) -0.012(2)
C19 0.022(2) 0.024(2) 0.030(3) -0.007(2) -0.001(2) -0.003(2)
C35 0.025(3) 0.039(3) 0.034(3) -0.015(2) -0.003(2) -0.014(2)
C34 0.047(3) 0.030(3) 0.027(3) -0.011(2) -0.017(2) -0.009(2)
C20 0.031(3) 0.026(3) 0.036(3) -0.004(2) -0.017(2) -0.008(2)
C32 0.025(2) 0.024(2) 0.028(2) -0.0025(19) -0.009(2) -0.010(2)
C10 0.025(3) 0.048(3) 0.023(2) -0.012(2) -0.001(2) -0.020(2)
C8 0.035(3) 0.055(4) 0.019(2) -0.005(2) -0.009(2) -0.024(3)
C5 0.036(3) 0.018(2) 0.018(2) -0.0026(18) 0.002(2) -0.011(2)
C23 0.039(3) 0.036(3) 0.032(3) -0.009(2) -0.017(2) -0.005(2)
C22 0.022(2) 0.033(3) 0.037(3) -0.010(2) -0.005(2) -0.008(2)
C9 0.026(3) 0.063(4) 0.027(3) -0.009(3) -0.012(2) -0.020(3)

loop_
_atom_type_symbol
_atom_type_description
_atom_type_scat_dispersion_real
_atom_type_scat_dispersion_imag
_atom_type_scat_source
C C 0.0033 0.0016 'International Tables Vol C Tables 4.2.6.8 and 6.1.1.4'
H H 0.0000 0.0000 'International Tables Vol C Tables 4.2.6.8 and 6.1.1.4'
Fe Fe 0.3463 0.8444 'International Tables Vol C Tables 4.2.6.8 and 6.1.1.4'
N N 0.0061 0.0033 'International Tables Vol C Tables 4.2.6.8 and 6.1.1.4'
Rb Rb -0.9393 2.9676 'International Tables Vol C Tables 4.2.6.8 and 6.1.1.4'

loop_
_geom_angle_atom_site_label_1
_geom_angle_atom_site_label_2
_geom_angle_atom_site_label_3
_geom_angle
_geom_angle_site_symmetry_1
_geom_angle_site_symmetry_3
_geom_angle_publ_flag
Fe1 Rb1 C25 153.00(7) 2_665 . ?
Fe1 Rb1 C12 47.86(7) 2_665 2_665 ?
Fe1 Rb1 H 84.5(10) 2_665 . ?
C25 Rb1 C12 137.17(11) . 2_665 ?
C25 Rb1 H 79.7(10) . . ?
C12 Rb1 H 131.1(10) 2_665 . ?
C16 Rb1 Fe1 83.63(8) 2_665 2_665 ?
C16 Rb1 C25 96.47(11) 2_665 . ?
C16 Rb1 C12 40.73(10) 2_665 2_665 ?
C16 Rb1 C17 23.55(10) 2_665 2_665 ?
C16 Rb1 C14 40.53(11) 2_665 2_665 ?
C16 Rb1 C29 128.61(11) 2_665 . ?
C16 Rb1 C28 112.50(11) 2_665 . ?
C16 Rb1 C26 81.91(11) 2_665 . ?
C16 Rb1 C15 23.73(12) 2_665 2_665 ?
C16 Rb1 C7 125.52(11) 2_665 2_665 ?
C16 Rb1 H 144.0(10) 2_665 . ?
C17 Rb1 Fe1 60.19(7) 2_665 2_665 ?
C17 Rb1 C25 116.03(11) 2_665 . ?
C17 Rb1 C12 23.12(10) 2_665 2_665 ?
C17 Rb1 C14 47.30(11) 2_665 2_665 ?
C17 Rb1 C29 151.99(10) 2_665 . ?
C17 Rb1 H 130.3(10) 2_665 . ?
C14 Rb1 Fe1 84.48(7) 2_665 2_665 ?
C14 Rb1 C25 113.02(10) 2_665 . ?
C14 Rb1 C12 40.24(10) 2_665 2_665 ?
C14 Rb1 C29 119.10(10) 2_665 . ?
C14 Rb1 H 167.1(10) 2_665 . ?
C29 Rb1 Fe1 147.75(8) . 2_665 ?
C29 Rb1 C25 40.27(11) . . ?
C29 Rb1 C12 159.31(10) . 2_665 ?
C29 Rb1 H 68.8(10) . . ?
C28 Rb1 Fe1 155.60(9) . 2_665 ?
C28 Rb1 C25 47.23(11) . . ?
C28 Rb1 C12 136.27(11) . 2_665 ?
C28 Rb1 C17 135.18(11) . 2_665 ?
C28 Rb1 C14 96.09(11) . 2_665 ?
C28 Rb1 C29 23.04(10) . . ?
C28 Rb1 C26 41.00(12) . . ?
C28 Rb1 C7 102.08(12) . 2_665 ?
C28 Rb1 H 91.2(10) . . ?
C26 Rb1 Fe1 163.04(8) . 2_665 ?
C26 Rb1 C25 23.33(10) . . ?
C26 Rb1 C12 120.90(11) . 2_665 ?
C26 Rb1 C17 104.76(11) . 2_665 ?
C26 Rb1 C14 90.25(10) . 2_665 ?
C26 Rb1 C29 47.38(11) . . ?
C26 Rb1 C7 143.05(11) . 2_665 ?
C26 Rb1 H 102.2(10) . . ?
C15 Rb1 Fe1 95.37(8) 2_665 2_665 ?
C15 Rb1 C25 95.11(11) 2_665 . ?
C15 Rb1 C12 47.53(10) 2_665 2_665 ?
C15 Rb1 C17 41.55(11) 2_665 2_665 ?
C15 Rb1 C14 22.82(11) 2_665 2_665 ?
C15 Rb1 C29 114.79(11) 2_665 . ?
C15 Rb1 C28 94.20(11) 2_665 . ?
C15 Rb1 C26 74.51(11) 2_665 . ?
C15 Rb1 C7 119.55(12) 2_665 2_665 ?
C15 Rb1 H 166.7(10) 2_665 . ?
C27 Rb1 Fe1 164.79(8) . 2_665 ?
C27 Rb1 C25 41.29(11) . . ?
C27 Rb1 C12 120.17(11) . 2_665 ?
C27 Rb1 C16 89.53(11) . 2_665 ?
C27 Rb1 C17 112.82(11) . 2_665 ?
C27 Rb1 C14 81.52(11) . 2_665 ?
C27 Rb1 C29 41.12(11) . . ?
C27 Rb1 C28 23.55(12) . . ?
C27 Rb1 C26 23.69(12) . . ?
C27 Rb1 C15 73.69(11) . 2_665 ?
C27 Rb1 C7 122.16(12) . 2_665 ?
C27 Rb1 H 108.6(10) . . ?
C7 Rb1 Fe1 53.83(8) 2_665 2_665 ?
C7 Rb1 C25 137.19(11) 2_665 . ?
C7 Rb1 C12 85.33(11) 2_665 2_665 ?
C7 Rb1 C17 106.72(11) 2_665 2_665 ?
C7 Rb1 C14 97.07(11) 2_665 2_665 ?
C7 Rb1 C29 98.86(11) 2_665 . ?
C7 Rb1 H 70.9(10) 2_665 . ?
Rb1 Fe1 Rb1 79.409(17) 2_665 . ?
Rb1 Fe1 H 53.5(17) 2_665 . ?
Rb1 Fe1 H 43.8(18) . . ?
N2 Fe1 Rb1 165.94(11) . 2_665 ?
N2 Fe1 Rb1 89.20(11) . . ?
N2 Fe1 N1 91.89(15) . . ?
N2 Fe1 C6 112.78(17) . . ?
N2 Fe1 H 112.5(17) . . ?
N1 Fe1 Rb1 151.33(11) . . ?
N1 Fe1 Rb1 94.20(10) . 2_665 ?
N1 Fe1 C6 107.79(17) . . ?
N1 Fe1 H 110.6(18) . . ?
C6 Fe1 Rb1 77.32(13) . 2_665 ?
C6 Fe1 Rb1 98.10(13) . . ?
C6 Fe1 H 118.1(18) . . ?
C24 N2 Fe1 113.8(3) . . ?
C3 N2 Fe1 124.4(3) . . ?
C3 N2 C24 121.7(4) . . ?
C12 N1 Fe1 110.9(3) . . ?
C1 N1 Fe1 124.9(3) . . ?
C1 N1 C12 124.1(4) . . ?
C33 C25 Rb1 118.0(3) . . ?
C24 C25 Rb1 79.3(2) . . ?
C24 C25 C33 123.4(4) . . ?
C24 C25 C26 119.6(4) . . ?
C26 C25 Rb1 74.0(2) . . ?
C26 C25 C33 117.0(4) . . ?
N1 C12 Rb1 107.0(2) . 2_665 ?
C17 C12 Rb1 75.3(2) . 2_665 ?
C17 C12 N1 118.2(4) . . ?
C17 C12 C13 120.4(4) . . ?
C13 C12 Rb1 81.0(2) . 2_665 ?
C13 C12 N1 120.9(4) . . ?
Rb1 C16 H16 110.6 2_665 . ?
C17 C16 Rb1 81.8(3) . 2_665 ?
C17 C16 H16 119.4 . . ?
C15 C16 Rb1 78.3(3) . 2_665 ?
C15 C16 H16 119.4 . . ?
C15 C16 C17 121.2(4) . . ?
C12 C17 Rb1 81.5(3) . 2_665 ?
C12 C17 C21 121.6(4) . . ?
C16 C17 Rb1 74.7(3) . 2_665 ?
C16 C17 C12 118.7(4) . . ?
C16 C17 C21 119.6(4) . . ?
C21 C17 Rb1 116.1(3) . 2_665 ?
C12 C13 Rb1 76.0(2) . 2_665 ?
C12 C13 C18 122.9(4) . . ?
C14 C13 Rb1 74.8(3) . 2_665 ?
C14 C13 C12 118.1(4) . . ?
C14 C13 C18 119.0(4) . . ?
C18 C13 Rb1 121.5(3) . 2_665 ?
Fe1 C6 Rb1 69.43(12) . 2_665 ?
C11 C6 Rb1 147.9(3) . 2_665 ?
C11 C6 Fe1 115.7(3) . . ?
C7 C6 Rb1 69.6(3) . 2_665 ?
C7 C6 Fe1 129.8(4) . . ?
C7 C6 C11 114.4(4) . . ?
C25 C33 H33 107.9 . . ?
C25 C33 C35 111.4(4) . . ?
C25 C33 C34 112.1(4) . . ?
C35 C33 H33 107.9 . . ?
C35 C33 C34 109.4(4) . . ?
C34 C33 H33 107.9 . . ?
Rb1 C14 H14 115.3 2_665 . ?
C13 C14 Rb1 82.5(3) . 2_665 ?
C13 C14 H14 119.2 . . ?
C15 C14 Rb1 73.4(3) . 2_665 ?
C15 C14 C13 121.6(4) . . ?
C15 C14 H14 119.2 . . ?
C24 C29 Rb1 79.3(2) . . ?
C24 C29 C30 121.9(4) . . ?
C28 C29 Rb1 73.7(2) . . ?
C28 C29 C24 118.6(4) . . ?
C28 C29 C30 119.4(4) . . ?
C30 C29 Rb1 116.8(3) . . ?
N2 C24 Rb1 110.0(2) . . ?
C25 C24 Rb1 78.2(2) . . ?
C25 C24 N2 121.4(4) . . ?
C25 C24 C29 120.2(4) . . ?
C29 C24 Rb1 77.5(2) . . ?
C29 C24 N2 118.1(4) . . ?
C13 C18 H18 108.3 . . ?
C13 C18 C19 109.7(4) . . ?
C13 C18 C20 113.1(4) . . ?
C19 C18 H18 108.3 . . ?
C20 C18 H18 108.3 . . ?
C20 C18 C19 109.0(4) . . ?
N2 C3 C2 123.3(4) . . ?
N2 C3 C5 119.8(4) . . ?
C2 C3 C5 116.8(4) . . ?
Rb1 C28 H28 111.7 . . ?
C29 C28 Rb1 83.2(3) . . ?
C29 C28 H28 119.1 . . ?
C27 C28 Rb1 76.1(3) . . ?
C27 C28 C29 121.8(5) . . ?
C27 C28 H28 119.1 . . ?
C6 C11 H11 118.5 . . ?
C10 C11 C6 123.0(4) . . ?
C10 C11 H11 118.5 . . ?
C29 C30 H30 108.3 . . ?
C29 C30 C31 110.5(4) . . ?
C29 C30 C32 111.3(4) . . ?
C31 C30 H30 108.3 . . ?
C32 C30 H30 108.3 . . ?
C32 C30 C31 110.0(4) . . ?
Rb1 C26 H26 112.7 . . ?
C25 C26 Rb1 82.7(2) . . ?
C25 C26 H26 119.8 . . ?
C27 C26 Rb1 75.2(3) . . ?
C27 C26 C25 120.5(4) . . ?
C27 C26 H26 119.8 . . ?
C17 C21 H21 107.9 . . ?
C17 C21 C23 110.3(4) . . ?
C23 C21 H21 107.9 . . ?
C22 C21 C17 113.5(4) . . ?
C22 C21 H21 107.9 . . ?
C22 C21 C23 109.2(4) . . ?
Rb1 C15 H15 108.4 2_665 . ?
C16 C15 Rb1 77.9(3) . 2_665 ?
C16 C15 H15 120.0 . . ?
C14 C15 Rb1 83.8(3) . 2_665 ?
C14 C15 C16 119.9(4) . . ?
C14 C15 H15 120.0 . . ?
C3 C2 H2 115.5 . . ?
C3 C2 C1 129.0(4) . . ?
C1 C2 H2 115.5 . . ?
N1 C1 C2 122.2(4) . . ?
N1 C1 C4 121.7(4) . . ?
C2 C1 C4 116.1(4) . . ?
C30 C31 H31A 109.5 . . ?
C30 C31 H31B 109.5 . . ?
C30 C31 H31C 109.5 . . ?
H31A C31 H31B 109.5 . . ?
H31A C31 H31C 109.5 . . ?
H31B C31 H31C 109.5 . . ?
Rb1 C27 H27 108.6 . . ?
C28 C27 Rb1 80.4(3) . . ?
C28 C27 C26 119.2(4) . . ?
C28 C27 H27 120.4 . . ?
C26 C27 Rb1 81.1(3) . . ?
C26 C27 H27 120.4 . . ?
C6 C7 H7 118.4 . . ?
C8 C7 C6 123.2(4) . . ?
C8 C7 H7 118.4 . . ?
C1 C4 H4A 109.5 . . ?
C1 C4 H4B 109.5 . . ?
C1 C4 H4C 109.5 . . ?
H4A C4 H4B 109.5 . . ?
H4A C4 H4C 109.5 . . ?
H4B C4 H4C 109.5 . . ?
C18 C19 H19A 109.5 . . ?
C18 C19 H19B 109.5 . . ?
C18 C19 H19C 109.5 . . ?
H19A C19 H19B 109.5 . . ?
H19A C19 H19C 109.5 . . ?
H19B C19 H19C 109.5 . . ?
C33 C35 H35A 109.5 . . ?
C33 C35 H35B 109.5 . . ?
C33 C35 H35C 109.5 . . ?
H35A C35 H35B 109.5 . . ?
H35A C35 H35C 109.5 . . ?
H35B C35 H35C 109.5 . . ?
C33 C34 H34A 109.5 . . ?
C33 C34 H34B 109.5 . . ?
C33 C34 H34C 109.5 . . ?
H34A C34 H34B 109.5 . . ?
H34A C34 H34C 109.5 . . ?
H34B C34 H34C 109.5 . . ?
C18 C20 H20A 109.5 . . ?
C18 C20 H20B 109.5 . . ?
C18 C20 H20C 109.5 . . ?
H20A C20 H20B 109.5 . . ?
H20A C20 H20C 109.5 . . ?
H20B C20 H20C 109.5 . . ?
C30 C32 H32A 109.5 . . ?
C30 C32 H32B 109.5 . . ?
C30 C32 H32C 109.5 . . ?
H32A C32 H32B 109.5 . . ?
H32A C32 H32C 109.5 . . ?
H32B C32 H32C 109.5 . . ?
C11 C10 H10 119.9 . . ?
C9 C10 C11 120.2(5) . . ?
C9 C10 H10 119.9 . . ?
C7 C8 H8 120.1 . . ?
C9 C8 C7 119.8(5) . . ?
C9 C8 H8 120.1 . . ?
C3 C5 H5A 109.5 . . ?
C3 C5 H5B 109.5 . . ?
C3 C5 H5C 109.5 . . ?
H5A C5 H5B 109.5 . . ?
H5A C5 H5C 109.5 . . ?
H5B C5 H5C 109.5 . . ?
C21 C23 H23A 109.5 . . ?
C21 C23 H23B 109.5 . . ?
C21 C23 H23C 109.5 . . ?
H23A C23 H23B 109.5 . . ?
H23A C23 H23C 109.5 . . ?
H23B C23 H23C 109.5 . . ?
C21 C22 H22A 109.5 . . ?
C21 C22 H22B 109.5 . . ?
C21 C22 H22C 109.5 . . ?
H22A C22 H22B 109.5 . . ?
H22A C22 H22C 109.5 . . ?
H22B C22 H22C 109.5 . . ?
C10 C9 H9 120.3 . . ?
C8 C9 C10 119.3(5) . . ?
C8 C9 H9 120.3 . . ?

loop_
_geom_bond_atom_site_label_1
_geom_bond_atom_site_label_2
_geom_bond_distance
_geom_bond_site_symmetry_2
_geom_bond_publ_flag
Rb1 Fe1 3.5264(7) 2_665 ?
Rb1 C25 3.537(4) . ?
Rb1 C12 3.545(4) 2_665 ?
Rb1 C16 3.379(5) 2_665 ?
Rb1 C17 3.468(4) 2_665 ?
Rb1 C14 3.512(5) 2_665 ?
Rb1 C29 3.526(4) . ?
Rb1 C28 3.408(4) . ?
Rb1 C26 3.428(4) . ?
Rb1 C15 3.385(5) 2_665 ?
Rb1 C27 3.355(4) . ?
Rb1 C7 3.448(5) 2_665 ?
Rb1 H 2.84(5) . ?
Fe1 N2 2.010(3) . ?
Fe1 N1 2.027(4) . ?
Fe1 C6 2.065(5) . ?
Fe1 H 1.63(5) . ?
N2 C24 1.438(5) . ?
N2 C3 1.328(6) . ?
N1 C12 1.431(5) . ?
N1 C1 1.323(5) . ?
C25 C33 1.528(7) . ?
C25 C24 1.383(7) . ?
C25 C26 1.412(6) . ?
C12 C17 1.407(6) . ?
C12 C13 1.426(6) . ?
C16 H16 0.9500 . ?
C16 C17 1.400(6) . ?
C16 C15 1.391(7) . ?
C17 C21 1.517(6) . ?
C13 C14 1.405(6) . ?
C13 C18 1.522(6) . ?
C6 C11 1.420(7) . ?
C6 C7 1.408(6) . ?
C33 H33 1.0000 . ?
C33 C35 1.532(7) . ?
C33 C34 1.533(7) . ?
C14 H14 0.9500 . ?
C14 C15 1.370(7) . ?
C29 C24 1.422(6) . ?
C29 C28 1.390(6) . ?
C29 C30 1.521(7) . ?
C18 H18 1.0000 . ?
C18 C19 1.532(7) . ?
C18 C20 1.524(7) . ?
C3 C2 1.402(6) . ?
C3 C5 1.515(6) . ?
C28 H28 0.9500 . ?
C28 C27 1.382(7) . ?
C11 H11 0.9500 . ?
C11 C10 1.389(7) . ?
C30 H30 1.0000 . ?
C30 C31 1.539(6) . ?
C30 C32 1.527(6) . ?
C26 H26 0.9500 . ?
C26 C27 1.394(7) . ?
C21 H21 1.0000 . ?
C21 C23 1.524(7) . ?
C21 C22 1.512(7) . ?
C15 H15 0.9500 . ?
C2 H2 0.9500 . ?
C2 C1 1.425(6) . ?
C1 C4 1.505(6) . ?
C31 H31A 0.9800 . ?
C31 H31B 0.9800 . ?
C31 H31C 0.9800 . ?
C27 H27 0.9500 . ?
C7 H7 0.9500 . ?
C7 C8 1.398(7) . ?
C4 H4A 0.9800 . ?
C4 H4B 0.9800 . ?
C4 H4C 0.9800 . ?
C19 H19A 0.9800 . ?
C19 H19B 0.9800 . ?
C19 H19C 0.9800 . ?
C35 H35A 0.9800 . ?
C35 H35B 0.9800 . ?
C35 H35C 0.9800 . ?
C34 H34A 0.9800 . ?
C34 H34B 0.9800 . ?
C34 H34C 0.9800 . ?
C20 H20A 0.9800 . ?
C20 H20B 0.9800 . ?
C20 H20C 0.9800 . ?
C32 H32A 0.9800 . ?
C32 H32B 0.9800 . ?
C32 H32C 0.9800 . ?
C10 H10 0.9500 . ?
C10 C9 1.387(7) . ?
C8 H8 0.9500 . ?
C8 C9 1.385(8) . ?
C5 H5A 0.9800 . ?
C5 H5B 0.9800 . ?
C5 H5C 0.9800 . ?
C23 H23A 0.9800 . ?
C23 H23B 0.9800 . ?
C23 H23C 0.9800 . ?
C22 H22A 0.9800 . ?
C22 H22B 0.9800 . ?
C22 H22C 0.9800 . ?
C9 H9 0.9500 . ?

loop_
_geom_torsion_atom_site_label_1
_geom_torsion_atom_site_label_2
_geom_torsion_atom_site_label_3
_geom_torsion_atom_site_label_4
_geom_torsion
_geom_torsion_site_symmetry_1
_geom_torsion_site_symmetry_2
_geom_torsion_site_symmetry_3
_geom_torsion_site_symmetry_4
_geom_torsion_publ_flag
Rb1 C25 C33 C35 148.1(3) . . . . ?
Rb1 C25 C33 C34 25.1(5) . . . . ?
Rb1 C25 C24 N2 106.4(4) . . . . ?
Rb1 C25 C24 C29 -67.8(3) . . . . ?
Rb1 C25 C26 C27 68.0(4) . . . . ?
Rb1 C12 C17 C16 67.3(4) 2_665 . . . ?
Rb1 C12 C17 C21 -115.6(4) 2_665 . . . ?
Rb1 C12 C13 C14 -64.0(4) 2_665 . . . ?
Rb1 C12 C13 C18 118.7(4) 2_665 . . . ?
Rb1 C16 C17 C12 -71.1(4) 2_665 . . . ?
Rb1 C16 C17 C21 111.7(4) 2_665 . . . ?
Rb1 C16 C15 C14 75.5(4) 2_665 . . . ?
Rb1 C17 C21 C23 175.0(3) 2_665 . . . ?
Rb1 C17 C21 C22 52.1(5) 2_665 . . . ?
Rb1 C13 C14 C15 -65.1(4) 2_665 . . . ?
Rb1 C13 C18 C19 -158.5(3) 2_665 . . . ?
Rb1 C13 C18 C20 -36.6(5) 2_665 . . . ?
Rb1 C6 C11 C10 90.6(7) 2_665 . . . ?
Rb1 C6 C7 C8 -144.1(6) 2_665 . . . ?
Rb1 C14 C15 C16 -72.2(4) 2_665 . . . ?
Rb1 C29 C24 N2 -106.2(3) . . . . ?
Rb1 C29 C24 C25 68.2(4) . . . . ?
Rb1 C29 C28 C27 -68.9(4) . . . . ?
Rb1 C29 C30 C31 -143.9(3) . . . . ?
Rb1 C29 C30 C32 -21.4(4) . . . . ?
Rb1 C28 C27 C26 -74.0(4) . . . . ?
Rb1 C26 C27 C28 73.7(4) . . . . ?
Fe1 N2 C24 Rb1 6.8(3) . . . . ?
Fe1 N2 C24 C25 -81.4(4) . . . . ?
Fe1 N2 C24 C29 93.0(4) . . . . ?
Fe1 N2 C3 C2 -10.5(6) . . . . ?
Fe1 N2 C3 C5 170.3(3) . . . . ?
Fe1 N1 C12 Rb1 1.7(3) . . . 2_665 ?
Fe1 N1 C12 C17 -80.5(4) . . . . ?
Fe1 N1 C12 C13 91.2(4) . . . . ?
Fe1 N1 C1 C2 8.0(6) . . . . ?
Fe1 N1 C1 C4 -172.8(3) . . . . ?
Fe1 C6 C11 C10 -177.5(4) . . . . ?
Fe1 C6 C7 C8 178.8(4) . . . . ?
N2 C3 C2 C1 -8.6(8) . . . . ?
N1 C12 C17 Rb1 101.7(3) . . . 2_665 ?
N1 C12 C17 C16 169.1(4) . . . . ?
N1 C12 C17 C21 -13.8(6) . . . . ?
N1 C12 C13 Rb1 -104.5(4) . . . 2_665 ?
N1 C12 C13 C14 -168.5(4) . . . . ?
N1 C12 C13 C18 14.1(6) . . . . ?
C25 C26 C27 Rb1 -72.0(4) . . . . ?
C25 C26 C27 C28 1.6(6) . . . . ?
C12 N1 C1 C2 -176.7(4) . . . . ?
C12 N1 C1 C4 2.4(7) . . . . ?
C12 C17 C21 C23 -88.7(5) . . . . ?
C12 C17 C21 C22 148.4(5) . . . . ?
C12 C13 C14 Rb1 64.7(4) . . . 2_665 ?
C12 C13 C14 C15 -0.5(7) . . . . ?
C12 C13 C18 C19 108.1(5) . . . . ?
C12 C13 C18 C20 -130.1(5) . . . . ?
C16 C17 C21 C23 88.4(5) . . . . ?
C16 C17 C21 C22 -34.5(6) . . . . ?
C17 C12 C13 Rb1 67.0(4) . . . 2_665 ?
C17 C12 C13 C14 3.1(6) . . . . ?
C17 C12 C13 C18 -174.3(4) . . . . ?
C17 C16 C15 Rb1 -72.8(4) . . . 2_665 ?
C17 C16 C15 C14 2.7(7) . . . . ?
C13 C12 C17 Rb1 -70.0(4) . . . 2_665 ?
C13 C12 C17 C16 -2.7(6) . . . . ?
C13 C12 C17 C21 174.4(4) . . . . ?
C13 C14 C15 Rb1 69.8(4) . . . 2_665 ?
C13 C14 C15 C16 -2.4(7) . . . . ?
C6 C11 C10 C9 -1.4(9) . . . . ?
C6 C7 C8 C9 -1.9(9) . . . . ?
C33 C25 C24 Rb1 -116.6(4) . . . . ?
C33 C25 C24 N2 -10.1(6) . . . . ?
C33 C25 C24 C29 175.6(4) . . . . ?
C33 C25 C26 Rb1 113.7(3) . . . . ?
C33 C25 C26 C27 -178.3(4) . . . . ?
C14 C13 C18 C19 -69.3(5) . . . . ?
C14 C13 C18 C20 52.6(6) . . . . ?
C29 C28 C27 Rb1 72.7(4) . . . . ?
C29 C28 C27 C26 -1.3(7) . . . . ?
C24 N2 C3 C2 166.3(4) . . . . ?
C24 N2 C3 C5 -13.0(7) . . . . ?
C24 C25 C33 C35 -116.3(5) . . . . ?
C24 C25 C33 C34 120.7(5) . . . . ?
C24 C25 C26 Rb1 -67.3(4) . . . . ?
C24 C25 C26 C27 0.7(6) . . . . ?
C24 C29 C28 Rb1 67.7(4) . . . . ?
C24 C29 C28 C27 -1.2(6) . . . . ?
C24 C29 C30 C31 122.1(4) . . . . ?
C24 C29 C30 C32 -115.4(4) . . . . ?
C18 C13 C14 Rb1 -117.9(4) . . . 2_665 ?
C18 C13 C14 C15 177.0(4) . . . . ?
C3 N2 C24 Rb1 -170.2(3) . . . . ?
C3 N2 C24 C25 101.6(5) . . . . ?
C3 N2 C24 C29 -84.1(5) . . . . ?
C3 C2 C1 N1 9.9(8) . . . . ?
C3 C2 C1 C4 -169.3(5) . . . . ?
C28 C29 C24 Rb1 -64.7(4) . . . . ?
C28 C29 C24 N2 -170.9(4) . . . . ?
C28 C29 C24 C25 3.5(6) . . . . ?
C28 C29 C30 C31 -58.2(5) . . . . ?
C28 C29 C30 C32 64.3(5) . . . . ?
C11 C6 C7 C8 1.4(7) . . . . ?
C11 C10 C9 C8 0.9(9) . . . . ?
C30 C29 C24 Rb1 115.0(4) . . . . ?
C30 C29 C24 N2 8.8(6) . . . . ?
C30 C29 C24 C25 -176.8(4) . . . . ?
C30 C29 C28 Rb1 -112.0(3) . . . . ?
C30 C29 C28 C27 179.1(4) . . . . ?
C26 C25 C33 C35 62.6(5) . . . . ?
C26 C25 C33 C34 -60.4(5) . . . . ?
C26 C25 C24 Rb1 64.5(3) . . . . ?
C26 C25 C24 N2 171.0(4) . . . . ?
C26 C25 C24 C29 -3.3(6) . . . . ?
C15 C16 C17 Rb1 71.0(4) . . . 2_665 ?
C15 C16 C17 C12 -0.2(7) . . . . ?
C15 C16 C17 C21 -177.3(4) . . . . ?
C1 N1 C12 Rb1 -174.1(3) . . . 2_665 ?
C1 N1 C12 C17 103.7(5) . . . . ?
C1 N1 C12 C13 -84.6(5) . . . . ?
C7 C6 C11 C10 0.3(7) . . . . ?
C7 C8 C9 C10 0.7(10) . . . . ?
C5 C3 C2 C1 170.7(5) . . . . ?
